data_4350024
loop_
_publ_author_name
'Litvinova, Yulia M.'
'Gayfulin, Yakov M.'
'van Leusen, Jan'
'Samsonenko, Denis G.'
'Lazarenko, Vladimir A.'
'Zubavichus, Yan V.'
'K\"ogerler, Paul'
'Mironov, Yuri V.'

_publ_section_title
;
 Metal--organic frameworks based on polynuclear lanthanide complexes and
 octahedral rhenium clusters
;
_journal_issue 6
_journal_name_full 'Inorganic Chemistry Frontiers'
_journal_page_first 1518
_journal_paper_doi 10.1039/C9QI00339H
_journal_volume 6
_journal_year 2019
_chemical_formula_sum 'C30 H42 Er4 N10 O23 Re6 S8'
_chemical_formula_weight 2953.45
_space_group_crystal_system monoclinic
_space_group_IT_number 14
_space_group_name_Hall '-P 2yn'
_space_group_name_H-M_alt 'P 1 21/n 1'
_atom_sites_solution_hydrogens geom
_atom_sites_solution_primary dual
_atom_sites_solution_secondary difmap
_audit_creation_method SHELXL-2018/3
_audit_update_record
;
2019-03-20 deposited with the CCDC.	2019-05-06 downloaded from the CCDC.
;
_cell_angle_alpha 90
_cell_angle_beta 110.270(8)
_cell_angle_gamma 90
_cell_formula_units_Z 4
_cell_length_a 22.459(4)
_cell_length_b 12.321(2)
_cell_length_c 23.420(3)
_cell_measurement_reflns_used 3380
_cell_measurement_temperature 100(2)
_cell_measurement_theta_max 30.0
_cell_measurement_theta_min 3.20
_cell_volume 6079.4(17)
_computing_cell_refinement 'iMosflm (Battye et al., 2011)'
_computing_data_collection 'Marccd (Doyle, 2011)'
_computing_data_reduction 'iMosflm (Battye et al., 2011)'
_computing_molecular_graphics 'ShelXle (H\"ubschle, 2011)'
_computing_publication_material 'CIFTAB (Sheldrick, 2015)'
_computing_structure_refinement 'SHELXL-2018 (Sheldrick, 2015)'
_computing_structure_solution 'SHELXT-2018 (Sheldrick, 2015)'
_diffrn_ambient_temperature 100(2)
_diffrn_measured_fraction_theta_full 0.997
_diffrn_measured_fraction_theta_max 0.997
_diffrn_measurement_device_type 'Rayonix SX-165 CCD'
_diffrn_measurement_method '\f scan'
_diffrn_radiation_monochromator 'Double Crystal Monochromator'
_diffrn_radiation_source synchrotron
_diffrn_radiation_type synchrotron
_diffrn_radiation_wavelength 0.80246
_diffrn_reflns_av_R_equivalents 0.0779
_diffrn_reflns_av_unetI/netI 0.0882
_diffrn_reflns_Laue_measured_fraction_full 0.997
_diffrn_reflns_Laue_measured_fraction_max 0.997
_diffrn_reflns_limit_h_max 27
_diffrn_reflns_limit_h_min -27
_diffrn_reflns_limit_k_max 15
_diffrn_reflns_limit_k_min -13
_diffrn_reflns_limit_l_max 28
_diffrn_reflns_limit_l_min -27
_diffrn_reflns_number 39521
_diffrn_reflns_point_group_measured_fraction_full 0.997
_diffrn_reflns_point_group_measured_fraction_max 0.997
_diffrn_reflns_theta_full 29.000
_diffrn_reflns_theta_max 29.692
_diffrn_reflns_theta_min 3.263
_diffrn_source synchrotron
_exptl_absorpt_coefficient_mu 24.228
_exptl_absorpt_correction_T_max 0.310
_exptl_absorpt_correction_T_min 0.260
_exptl_absorpt_correction_type multi-scan
_exptl_absorpt_process_details 'Scala (Evans, 2006)'
_exptl_crystal_colour orange
_exptl_crystal_density_diffrn 3.227
_exptl_crystal_description plate
_exptl_crystal_F_000 5304
_exptl_crystal_size_max 0.100
_exptl_crystal_size_mid 0.050
_exptl_crystal_size_min 0.050
_refine_diff_density_max 2.308
_refine_diff_density_min -2.838
_refine_diff_density_rms 0.388
_refine_ls_extinction_method none
_refine_ls_goodness_of_fit_ref 1.057
_refine_ls_hydrogen_treatment constr
_refine_ls_matrix_type full
_refine_ls_number_parameters 775
_refine_ls_number_reflns 11944
_refine_ls_number_restraints 174
_refine_ls_restrained_S_all 1.054
_refine_ls_R_factor_all 0.0440
_refine_ls_R_factor_gt 0.0413
_refine_ls_shift/su_max 0.003
_refine_ls_shift/su_mean 0.000
_refine_ls_structure_factor_coef Fsqd
_refine_ls_weighting_details 'w=1/[\s^2^(Fo^2^)+94.9500P] where P=(Fo^2^+2Fc^2^)/3'
_refine_ls_weighting_scheme calc
_refine_ls_wR_factor_gt 0.1076
_refine_ls_wR_factor_ref 0.1098
_reflns_Friedel_coverage 0.000
_reflns_number_gt 11255
_reflns_number_total 11944
_reflns_threshold_expression 'I > 2\s(I)'
_cod_data_source_file c9qi00339h2.cif
_cod_data_source_block lit83er
_cod_original_sg_symbol_H-M 'P 21/n'
_cod_database_code 4350024
_shelx_shelxl_version_number 2018/3
_shelx_space_group_comment
;
The symmetry employed for this shelxl refinement is uniquely defined
by the following loop, which should always be used as a source of
symmetry information in preference to the above space-group names.
They are only intended as comments.
;
_shelx_estimated_absorpt_t_min 0.196
_shelx_estimated_absorpt_t_max 0.377

loop_
_space_group_symop_operation_xyz
'x, y, z'
'-x+1/2, y+1/2, -z+1/2'
'-x, -y, -z'
'x-1/2, -y-1/2, z-1/2'

loop_
_atom_site_label
_atom_site_type_symbol
_atom_site_fract_x
_atom_site_fract_y
_atom_site_fract_z
_atom_site_U_iso_or_equiv
_atom_site_adp_type
_atom_site_occupancy
_atom_site_site_symmetry_order
_atom_site_calc_flag
_atom_site_refinement_flags_posn
_atom_site_refinement_flags_adp
_atom_site_refinement_flags_occupancy
Re1 Re 0.30236(2) 1.09198(3) 0.57220(2) 0.00492(9) Uani 1 1 d . . .
Re2 Re 0.32452(2) 1.29872(3) 0.58733(2) 0.00462(9) Uani 1 1 d . . .
Re3 Re 0.22812(2) 1.33870(3) 0.48919(2) 0.00393(9) Uani 1 1 d . . .
Re4 Re 0.20564(2) 1.13084(3) 0.47384(2) 0.00402(9) Uani 1 1 d . . .
Re5 Re 0.31756(2) 1.20783(3) 0.48500(2) 0.00418(9) Uani 1 1 d . . .
Re6 Re 0.21280(2) 1.22345(3) 0.57586(2) 0.00469(9) Uani 1 1 d . . .
S1 S 0.40261(10) 1.17152(19) 0.57923(10) 0.0083(4) Uani 1 1 d . . .
S2 S 0.33380(10) 1.39946(18) 0.50322(10) 0.0077(4) Uani 1 1 d . . .
S3 S 0.22414(10) 1.24411(18) 0.39791(10) 0.0068(4) Uani 1 1 d . . .
S4 S 0.29303(10) 1.01647(18) 0.47457(10) 0.0076(4) Uani 1 1 d . . .
S5 S 0.30524(10) 1.18704(19) 0.66311(10) 0.0088(4) Uani 1 1 d . . .
S6 S 0.23775(10) 1.41398(18) 0.58645(11) 0.0088(4) Uani 1 1 d . . .
S7 S 0.12781(10) 1.25941(18) 0.48167(10) 0.0075(4) Uani 1 1 d . . .
S8 S 0.19582(10) 1.03119(18) 0.55837(10) 0.0084(4) Uani 1 1 d . . .
C1 C 0.3488(4) 0.9557(8) 0.6244(4) 0.0110(19) Uani 1 1 d . . .
N1 N 0.3753(4) 0.8864(7) 0.6577(4) 0.0108(16) Uani 1 1 d . . .
C2 C 0.3934(4) 1.3968(8) 0.6517(4) 0.0101(18) Uani 1 1 d . . .
N2 N 0.4304(4) 1.4494(7) 0.6865(4) 0.0124(17) Uani 1 1 d . . .
C3 C 0.1869(4) 1.4861(8) 0.4468(5) 0.0131(19) Uani 1 1 d . . .
N3 N 0.1643(4) 1.5679(7) 0.4266(4) 0.0158(18) Uani 1 1 d . . .
C4 C 0.1327(4) 1.0354(7) 0.4086(4) 0.0074(17) Uani 1 1 d . U .
N4 N 0.0909(4) 0.9945(7) 0.3738(4) 0.0103(16) Uani 1 1 d . U .
C5 C 0.3790(4) 1.2134(8) 0.4336(4) 0.0093(17) Uani 1 1 d . U .
N5 N 0.4138(4) 1.2246(7) 0.4066(4) 0.0127(16) Uani 1 1 d . U .
C6 C 0.1512(4) 1.2411(8) 0.6266(4) 0.0101(17) Uani 1 1 d . U .
N6 N 0.1165(4) 1.2587(7) 0.6521(4) 0.0164(17) Uani 1 1 d . U .
Er1 Er 0.41531(2) 0.79622(3) 0.75599(2) 0.00625(10) Uani 1 1 d . . .
Er2 Er 0.50717(2) 0.54416(3) 0.77494(2) 0.00432(9) Uani 1 1 d . . .
Er3 Er 0.53580(2) 0.75293(3) 0.67521(2) 0.00576(9) Uani 1 1 d . . .
Er4 Er 0.59071(2) 0.80485(3) 0.84593(2) 0.00667(10) Uani 1 1 d . . .
O1 O 0.4559(3) 0.6734(5) 0.7011(3) 0.0063(12) Uani 1 1 d . U .
H1 H 0.421978 0.641022 0.665320 0.008 Uiso 1 1 calc R U .
O2 O 0.4975(3) 0.7046(5) 0.8266(3) 0.0049(12) Uani 1 1 d . U .
H2 H 0.488478 0.688758 0.864697 0.006 Uiso 1 1 calc R U .
O3 O 0.5124(3) 0.8560(5) 0.7487(3) 0.0066(12) Uani 1 1 d . U .
H3 H 0.512491 0.935739 0.740800 0.008 Uiso 1 1 calc R U .
O4 O 0.5821(3) 0.6740(5) 0.7733(3) 0.0064(12) Uani 1 1 d . U .
H4 H 0.624133 0.640165 0.778497 0.008 Uiso 1 1 calc R U .
O1M O 0.4533(4) 0.7244(7) 0.5825(4) 0.0226(17) Uani 1 1 d . U .
O2M O 0.5092(4) 0.9349(7) 0.6363(4) 0.0230(17) Uani 1 1 d . . .
O3M O 0.6889(3) 0.7132(6) 0.8916(4) 0.0194(16) Uani 1 1 d . . .
O4M O 0.5897(4) 0.7438(8) 0.9415(4) 0.030(2) Uani 1 1 d . . .
O1A O 0.0866(3) 1.0270(6) 0.7035(3) 0.0163(15) Uani 1 1 d . . .
O2A O 0.1506(3) 1.1507(6) 0.7659(4) 0.0176(15) Uani 1 1 d . . .
C1A C 0.1404(5) 1.0636(8) 0.7344(5) 0.016(2) Uani 1 1 d . . .
C2A C 0.1979(5) 0.9996(8) 0.7369(5) 0.015(2) Uani 1 1 d . U .
C3A C 0.1965(5) 0.9193(9) 0.6960(5) 0.019(2) Uani 1 1 d . . .
H3A H 0.158221 0.901191 0.664058 0.023 Uiso 1 1 calc R U .
C4A C 0.2530(5) 0.8647(10) 0.7026(6) 0.023(2) Uani 1 1 d . . .
H4A H 0.251519 0.807654 0.674817 0.028 Uiso 1 1 calc R U .
C5A C 0.2552(5) 1.0259(9) 0.7827(5) 0.019(2) Uani 1 1 d . . .
H5A H 0.257243 1.082768 0.810740 0.023 Uiso 1 1 calc R U .
C6A C 0.3091(5) 0.9666(8) 0.7862(5) 0.017(2) Uani 1 1 d . . .
H6A H 0.347805 0.981581 0.818356 0.021 Uiso 1 1 calc R U .
N1A N 0.3084(4) 0.8867(7) 0.7446(4) 0.0146(17) Uani 1 1 d . . .
O1B O 0.4377(3) 0.9573(5) 0.8061(3) 0.0139(14) Uani 1 1 d . U .
O2B O 0.5397(3) 0.9528(6) 0.8657(3) 0.0187(16) Uani 1 1 d . . .
C1B C 0.4910(5) 1.0020(8) 0.8332(5) 0.016(2) Uani 1 1 d . . .
C2B C 0.4961(5) 1.1209(8) 0.8234(5) 0.016(2) Uani 1 1 d . U .
C3B C 0.4414(5) 1.1842(10) 0.8041(5) 0.021(2) Uani 1 1 d . . .
H3B H 0.401135 1.152962 0.798617 0.025 Uiso 1 1 calc R U .
C4B C 0.4468(5) 1.2946(9) 0.7931(6) 0.023(2) Uani 1 1 d . U .
H4B H 0.409485 1.337784 0.780122 0.027 Uiso 1 1 calc R U .
C5B C 0.5541(5) 1.1681(8) 0.8281(5) 0.017(2) Uani 1 1 d . . .
H5B H 0.592262 1.127028 0.840037 0.021 Uiso 1 1 calc R U .
C6B C 0.5535(5) 1.2789(9) 0.8146(5) 0.017(2) Uani 1 1 d . . .
H6B H 0.592362 1.311302 0.815988 0.021 Uiso 1 1 calc R U .
N1B N 0.5024(4) 1.3418(7) 0.8000(4) 0.0141(17) Uani 1 1 d . . .
O1C O 0.5676(3) 0.4571(5) 0.7278(3) 0.0112(13) Uani 1 1 d . . .
O2C O 0.5614(3) 0.5773(6) 0.6547(3) 0.0157(15) Uani 1 1 d . . .
C1C C 0.5795(4) 0.4899(9) 0.6815(4) 0.013(2) Uani 1 1 d . . .
C2C C 0.6189(5) 0.4145(8) 0.6587(5) 0.0168(17) Uani 1 1 d . U .
C3C C 0.6322(5) 0.3079(9) 0.6808(5) 0.0195(15) Uani 1 1 d . U .
H3C H 0.614462 0.279791 0.709138 0.023 Uiso 1 1 calc R U .
C4C C 0.6718(5) 0.2449(9) 0.6603(5) 0.0213(17) Uani 1 1 d . U .
H4C H 0.680256 0.172495 0.674813 0.026 Uiso 1 1 calc R U .
C5C C 0.6431(5) 0.4505(9) 0.6156(5) 0.018(2) Uani 1 1 d . . .
H5C H 0.632793 0.520505 0.597874 0.021 Uiso 1 1 calc R U .
C6C C 0.6841(5) 0.3800(9) 0.5983(6) 0.022(2) Uani 1 1 d . . .
H6C H 0.701799 0.404837 0.569228 0.027 Uiso 1 1 calc R U .
N1C N 0.6985(4) 0.2810(8) 0.6211(4) 0.0191(19) Uani 1 1 d . . .
O1D O 0.6317(3) 0.8367(6) 0.7122(3) 0.0117(14) Uani 1 1 d . . .
O2D O 0.6474(3) 0.9101(6) 0.8034(3) 0.0177(15) Uani 1 1 d . U .
C1D C 0.6574(4) 0.9033(8) 0.7555(4) 0.0090(18) Uani 1 1 d . . .
C2D C 0.7080(4) 0.9744(8) 0.7464(5) 0.0108(19) Uani 1 1 d . . .
C3D C 0.7305(4) 0.9540(8) 0.6990(5) 0.0127(15) Uani 1 1 d . U .
H3D H 0.713829 0.896324 0.671063 0.015 Uiso 1 1 calc R U .
C4D C 0.7789(4) 1.0221(8) 0.6940(5) 0.0134(13) Uani 1 1 d . U .
H4D H 0.794890 1.009211 0.662006 0.016 Uiso 1 1 calc R U .
C5D C 0.7336(5) 1.0581(9) 0.7860(5) 0.017(2) Uani 1 1 d . . .
H5D H 0.719033 1.071873 0.818857 0.020 Uiso 1 1 calc R U .
C6D C 0.7809(5) 1.1227(8) 0.7779(5) 0.017(2) Uani 1 1 d . U .
H6D H 0.798012 1.181386 0.804838 0.021 Uiso 1 1 calc R U .
N1D N 0.8027(4) 1.1023(7) 0.7317(4) 0.0150(14) Uani 1 1 d . U .
O1W O 0.3407(4) 0.6426(7) 0.5824(4) 0.0273(18) Uani 1 1 d . . .
O2W O 0.7341(5) 0.7285(8) 1.0305(5) 0.045(3) Uani 0.97 1 d . . P
O3W O 0.4835(5) 0.6057(9) 0.9404(5) 0.046(3) Uani 1 1 d . . .
O4W O 0.4735(6) 1.3724(12) 0.9358(5) 0.038(3) Uani 0.75 1 d . . P
O5W O 0.4690(7) 0.7423(13) 0.4724(6) 0.046(4) Uani 0.7 1 d . U P
O6W O 0.5625(10) 0.965(2) 1.0019(10) 0.050(5) Uani 0.5 1 d . U P
O7W O 0.4887(9) 0.4721(19) 0.5394(9) 0.042(5) Uani 0.5 1 d . U P
O8W O 0.6302(12) 0.792(2) 1.0707(13) 0.045(6) Uani 0.4 1 d . U P
O9W O 0.528(2) 1.008(3) 0.5337(19) 0.045(6) Uani 0.25 1 d . U P
O10W O 0.5738(10) 1.0514(17) 0.5754(10) 0.045(5) Uani 0.5 1 d . U P
O11W O 0.492(2) 0.398(4) 0.557(2) 0.046(10) Uani 0.25 1 d . U P
O12W O 0.564(3) 0.997(5) 1.042(3) 0.048(14) Uani 0.18 1 d . U P

loop_
_atom_site_aniso_label
_atom_site_aniso_U_11
_atom_site_aniso_U_22
_atom_site_aniso_U_33
_atom_site_aniso_U_23
_atom_site_aniso_U_13
_atom_site_aniso_U_12
Re1 0.00687(16) 0.00415(17) 0.00285(18) 0.00142(13) 0.00054(13) 0.00037(12)
Re2 0.00602(16) 0.00501(17) 0.00258(18) -0.00095(13) 0.00118(13) -0.00198(12)
Re3 0.00512(16) 0.00276(17) 0.00429(18) 0.00092(13) 0.00211(13) 0.00031(12)
Re4 0.00603(16) 0.00327(17) 0.00235(17) -0.00035(13) 0.00092(13) -0.00062(12)
Re5 0.00472(16) 0.00547(17) 0.00251(18) 0.00024(13) 0.00146(13) 0.00071(12)
Re6 0.00690(16) 0.00451(17) 0.00381(18) -0.00087(13) 0.00334(13) -0.00190(12)
S1 0.0068(9) 0.0092(10) 0.0075(11) 0.0019(9) 0.0006(8) 0.0021(8)
S2 0.0087(10) 0.0078(10) 0.0075(11) 0.0015(9) 0.0039(8) -0.0029(8)
S3 0.0087(9) 0.0096(10) 0.0016(10) 0.0021(8) 0.0012(8) 0.0020(8)
S4 0.0108(10) 0.0050(10) 0.0075(10) -0.0014(8) 0.0039(8) 0.0016(8)
S5 0.0128(10) 0.0110(11) 0.0019(10) -0.0004(9) 0.0018(8) -0.0036(8)
S6 0.0114(10) 0.0066(10) 0.0108(11) -0.0026(9) 0.0070(8) -0.0008(8)
S7 0.0060(9) 0.0085(10) 0.0087(11) -0.0001(9) 0.0034(8) -0.0001(8)
S8 0.0104(10) 0.0078(10) 0.0076(11) 0.0007(9) 0.0038(8) -0.0040(8)
C1 0.009(4) 0.012(5) 0.012(5) 0.000(4) 0.004(4) 0.001(3)
N1 0.009(4) 0.009(4) 0.016(4) 0.003(3) 0.006(3) 0.000(3)
C2 0.013(4) 0.012(4) 0.006(4) 0.000(4) 0.003(4) -0.003(4)
N2 0.012(4) 0.009(4) 0.012(4) 0.002(3) -0.001(3) -0.003(3)
C3 0.015(4) 0.008(5) 0.018(5) 0.000(4) 0.008(4) -0.001(4)
N3 0.021(4) 0.012(4) 0.015(4) 0.006(4) 0.008(4) 0.003(3)
C4 0.009(2) 0.007(2) 0.007(2) 0.0012(18) 0.0038(17) -0.0011(17)
N4 0.011(2) 0.009(2) 0.010(2) 0.0007(17) 0.0031(17) 0.0007(17)
C5 0.008(4) 0.012(4) 0.005(4) 0.000(3) -0.002(3) 0.001(3)
N5 0.007(3) 0.021(4) 0.010(4) -0.004(3) 0.004(3) -0.002(3)
C6 0.010(2) 0.012(2) 0.010(2) -0.0010(18) 0.0046(17) -0.0014(17)
N6 0.021(4) 0.014(4) 0.017(4) 0.002(3) 0.010(3) -0.001(3)
Er1 0.00551(18) 0.00566(19) 0.0089(2) 0.00320(15) 0.00412(15) 0.00265(13)
Er2 0.00401(17) 0.00263(18) 0.00594(19) -0.00013(14) 0.00125(14) -0.00071(13)
Er3 0.00539(17) 0.00648(19) 0.0060(2) 0.00090(15) 0.00272(14) 0.00025(14)
Er4 0.00686(18) 0.00607(19) 0.0076(2) -0.00208(15) 0.00308(15) -0.00175(14)
O1 0.006(2) 0.007(2) 0.005(2) -0.0008(19) -0.0001(18) 0.0014(18)
O2 0.007(2) 0.005(2) 0.004(2) 0.0020(19) 0.0031(18) 0.0020(18)
O3 0.007(2) 0.005(2) 0.008(2) 0.0000(19) 0.0019(18) -0.0012(18)
O4 0.007(2) 0.006(2) 0.007(2) -0.0010(19) 0.0050(18) 0.0007(18)
O1M 0.021(3) 0.031(3) 0.014(3) -0.003(3) 0.005(2) -0.002(3)
O2M 0.024(4) 0.026(4) 0.023(4) 0.012(4) 0.014(3) 0.013(3)
O3M 0.012(3) 0.014(4) 0.030(5) 0.000(3) 0.005(3) 0.001(3)
O4M 0.023(4) 0.048(6) 0.013(4) 0.011(4) 0.000(3) -0.010(4)
O1A 0.012(3) 0.018(4) 0.024(4) 0.006(3) 0.013(3) 0.003(3)
O2A 0.014(3) 0.013(4) 0.029(4) 0.000(3) 0.011(3) 0.003(3)
C1A 0.019(5) 0.014(5) 0.022(6) 0.010(4) 0.014(4) 0.007(4)
C2A 0.014(4) 0.015(4) 0.016(5) 0.012(4) 0.006(4) 0.006(4)
C3A 0.016(5) 0.019(5) 0.028(6) 0.010(5) 0.014(4) 0.006(4)
C4A 0.015(5) 0.023(6) 0.036(7) -0.001(5) 0.016(5) 0.003(4)
C5A 0.019(5) 0.018(5) 0.023(6) -0.005(5) 0.011(4) 0.005(4)
C6A 0.019(5) 0.015(5) 0.021(6) 0.006(4) 0.011(4) 0.008(4)
N1A 0.014(4) 0.020(4) 0.014(4) 0.007(4) 0.009(3) 0.004(3)
O1B 0.014(3) 0.009(3) 0.019(4) -0.009(3) 0.006(3) -0.001(2)
O2B 0.023(4) 0.015(4) 0.012(4) 0.003(3) -0.001(3) 0.006(3)
C1B 0.017(5) 0.013(5) 0.024(6) 0.005(4) 0.014(4) 0.004(4)
C2B 0.018(4) 0.011(4) 0.020(5) 0.000(4) 0.007(4) 0.003(4)
C3B 0.018(5) 0.028(6) 0.018(6) 0.003(5) 0.007(4) -0.005(4)
C4B 0.026(5) 0.016(5) 0.027(5) 0.009(4) 0.009(4) 0.005(4)
C5B 0.021(5) 0.008(5) 0.020(6) 0.002(4) 0.003(4) -0.001(4)
C6B 0.020(5) 0.015(5) 0.022(6) -0.009(4) 0.013(4) -0.008(4)
N1B 0.013(4) 0.010(4) 0.016(4) 0.008(3) 0.000(3) 0.001(3)
O1C 0.015(3) 0.008(3) 0.015(4) 0.002(3) 0.011(3) 0.001(3)
O2C 0.021(3) 0.016(4) 0.010(4) -0.001(3) 0.005(3) 0.008(3)
C1C 0.005(4) 0.022(5) 0.009(5) -0.006(4) -0.002(3) -0.002(4)
C2C 0.023(4) 0.011(4) 0.019(4) 0.002(3) 0.012(3) -0.001(3)
C3C 0.026(3) 0.013(3) 0.022(4) 0.003(3) 0.011(3) -0.001(3)
C4C 0.028(4) 0.015(4) 0.023(4) 0.001(3) 0.010(3) 0.001(3)
C5C 0.024(5) 0.020(5) 0.013(5) 0.002(4) 0.011(4) 0.001(4)
C6C 0.026(5) 0.018(5) 0.029(6) 0.007(5) 0.017(5) 0.000(4)
N1C 0.015(4) 0.022(5) 0.021(5) 0.003(4) 0.008(4) 0.000(4)
O1D 0.010(3) 0.012(3) 0.013(4) -0.004(3) 0.002(3) -0.006(3)
O2D 0.017(2) 0.022(3) 0.017(3) -0.002(2) 0.010(2) -0.007(2)
C1D 0.011(4) 0.009(4) 0.009(5) 0.004(4) 0.005(3) 0.000(3)
C2D 0.013(4) 0.006(4) 0.016(5) -0.005(4) 0.007(4) -0.005(3)
C3D 0.013(3) 0.013(3) 0.016(3) -0.002(3) 0.010(3) -0.007(3)
C4D 0.014(3) 0.016(3) 0.016(3) -0.005(3) 0.013(2) -0.005(3)
C5D 0.013(4) 0.018(5) 0.022(6) -0.001(4) 0.010(4) -0.004(4)
C6D 0.019(4) 0.014(5) 0.020(5) -0.012(4) 0.008(4) -0.011(4)
N1D 0.015(3) 0.017(3) 0.018(3) -0.005(3) 0.011(3) -0.005(3)
O1W 0.029(4) 0.021(4) 0.032(5) -0.003(4) 0.011(4) -0.014(3)
O2W 0.047(6) 0.035(6) 0.033(6) 0.020(5) -0.011(5) -0.004(5)
O3W 0.056(6) 0.055(7) 0.029(5) 0.021(5) 0.018(5) 0.011(5)
O4W 0.043(7) 0.053(8) 0.020(6) -0.006(6) 0.012(5) 0.011(6)
O5W 0.053(7) 0.056(7) 0.025(6) 0.002(6) 0.011(5) -0.020(6)
O6W 0.053(9) 0.071(10) 0.036(8) -0.015(7) 0.026(7) -0.009(7)
O7W 0.029(7) 0.053(9) 0.034(8) -0.012(7) 0.000(6) 0.007(7)
O8W 0.041(9) 0.040(10) 0.058(10) -0.009(8) 0.023(8) -0.007(7)
O9W 0.054(9) 0.040(9) 0.047(9) 0.011(7) 0.027(7) 0.010(7)
O10W 0.051(7) 0.041(8) 0.057(8) 0.013(6) 0.035(6) 0.003(6)
O11W 0.043(13) 0.052(13) 0.047(13) -0.006(9) 0.020(9) -0.008(9)
O12W 0.047(16) 0.050(17) 0.050(17) 0.002(10) 0.019(10) -0.006(10)

loop_
_atom_type_symbol
_atom_type_description
_atom_type_scat_dispersion_real
_atom_type_scat_dispersion_imag
_atom_type_scat_source
C C 0.0050 0.0020 'International Tables Vol C Tables 4.2.6.8 and 6.1.1.4'
H H 0.0000 0.0000 'International Tables Vol C Tables 4.2.6.8 and 6.1.1.4'
N N 0.0090 0.0040 'International Tables Vol C Tables 4.2.6.8 and 6.1.1.4'
O O 0.0150 0.0080 'International Tables Vol C Tables 4.2.6.8 and 6.1.1.4'
S S 0.1500 0.1580 'International Tables Vol C Tables 4.2.6.8 and 6.1.1.4'
Er Er -0.3190 6.2460 'International Tables Vol C Tables 4.2.6.8 and 6.1.1.4'
Re Re -1.6850 8.6400 'International Tables Vol C Tables 4.2.6.8 and 6.1.1.4'

loop_
_geom_angle_atom_site_label_1
_geom_angle_atom_site_label_2
_geom_angle_atom_site_label_3
_geom_angle
_geom_angle_site_symmetry_1
_geom_angle_site_symmetry_3
Re2 Re1 Re4 90.118(15) . .
Re2 Re1 Re5 59.946(15) . .
Re2 Re1 Re6 59.965(16) . .
Re4 Re1 Re5 60.166(16) . .
Re4 Re1 Re6 59.894(15) . .
Re6 Re1 Re5 89.855(17) . .
S1 Re1 Re2 57.38(5) . .
S1 Re1 Re4 117.33(6) . .
S1 Re1 Re5 57.19(5) . .
S1 Re1 Re6 117.30(6) . .
S1 Re1 S4 89.65(8) . .
S1 Re1 S5 90.21(8) . .
S1 Re1 S8 173.16(8) . .
S4 Re1 Re2 117.25(5) . .
S4 Re1 Re4 57.32(5) . .
S4 Re1 Re5 57.34(5) . .
S4 Re1 Re6 117.17(5) . .
S4 Re1 S5 172.95(8) . .
S4 Re1 S8 89.80(8) . .
S5 Re1 Re2 57.16(5) . .
S5 Re1 Re4 116.78(6) . .
S5 Re1 Re5 117.05(6) . .
S5 Re1 Re6 56.91(6) . .
S5 Re1 S8 89.50(8) . .
S8 Re1 Re2 117.13(6) . .
S8 Re1 Re4 57.01(5) . .
S8 Re1 Re5 117.13(6) . .
S8 Re1 Re6 57.20(6) . .
C1 Re1 Re2 131.6(3) . .
C1 Re1 Re4 138.3(3) . .
C1 Re1 Re5 135.4(2) . .
C1 Re1 Re6 134.6(2) . .
C1 Re1 S1 91.2(2) . .
C1 Re1 S4 96.0(3) . .
C1 Re1 S5 91.0(3) . .
C1 Re1 S8 95.6(2) . .
Re1 Re2 Re3 90.212(16) . .
Re1 Re2 Re5 60.276(13) . .
Re1 Re2 Re6 60.227(13) . .
Re5 Re2 Re3 60.086(16) . .
Re6 Re2 Re3 59.882(15) . .
Re6 Re2 Re5 90.196(17) . .
S1 Re2 Re1 57.39(5) . .
S1 Re2 Re3 117.36(6) . .
S1 Re2 Re5 57.32(5) . .
S1 Re2 Re6 117.57(6) . .
S2 Re2 Re1 117.58(6) . .
S2 Re2 Re3 57.22(5) . .
S2 Re2 Re5 57.34(6) . .
S2 Re2 Re6 117.08(5) . .
S2 Re2 S1 89.96(8) . .
S2 Re2 S5 173.40(8) . .
S2 Re2 S6 89.32(8) . .
S5 Re2 Re1 57.54(6) . .
S5 Re2 Re3 116.98(6) . .
S5 Re2 Re5 117.76(6) . .
S5 Re2 Re6 57.12(5) . .
S5 Re2 S1 90.46(8) . .
S5 Re2 S6 89.52(8) . .
S6 Re2 Re1 117.49(6) . .
S6 Re2 Re3 57.10(6) . .
S6 Re2 Re5 117.16(6) . .
S6 Re2 Re6 57.30(5) . .
S6 Re2 S1 173.46(8) . .
C2 Re2 Re1 135.5(3) . .
C2 Re2 Re3 134.3(3) . .
C2 Re2 Re5 134.1(2) . .
C2 Re2 Re6 135.7(2) . .
C2 Re2 S1 93.1(3) . .
C2 Re2 S2 92.3(3) . .
C2 Re2 S5 94.3(3) . .
C2 Re2 S6 93.4(3) . .
Re2 Re3 Re4 89.881(15) . .
Re2 Re3 Re5 59.948(15) . .
Re5 Re3 Re4 60.154(15) . .
Re6 Re3 Re2 60.044(16) . .
Re6 Re3 Re4 59.959(14) . .
Re6 Re3 Re5 90.209(17) . .
S2 Re3 Re2 57.13(5) . .
S2 Re3 Re4 117.37(6) . .
S2 Re3 Re5 57.26(6) . .
S2 Re3 Re6 117.14(6) . .
S2 Re3 S3 90.19(7) . .
S2 Re3 S7 173.37(8) . .
S3 Re3 Re2 117.14(5) . .
S3 Re3 Re4 57.14(5) . .
S3 Re3 Re5 57.25(5) . .
S3 Re3 Re6 117.07(6) . .
S6 Re3 Re2 57.35(5) . .
S6 Re3 Re4 117.35(6) . .
S6 Re3 Re5 117.27(6) . .
S6 Re3 Re6 57.44(6) . .
S6 Re3 S2 89.42(8) . .
S6 Re3 S3 173.26(8) . .
S6 Re3 S7 90.03(8) . .
S7 Re3 Re2 117.36(6) . .
S7 Re3 Re4 57.32(5) . .
S7 Re3 Re5 117.44(6) . .
S7 Re3 Re6 57.36(6) . .
S7 Re3 S3 89.59(8) . .
C3 Re3 Re2 132.1(3) . .
C3 Re3 Re4 138.0(3) . .
C3 Re3 Re5 136.9(3) . .
C3 Re3 Re6 132.8(3) . .
C3 Re3 S2 92.7(3) . .
C3 Re3 S3 97.1(3) . .
C3 Re3 S6 89.7(3) . .
C3 Re3 S7 93.9(3) . .
Re1 Re4 Re3 89.789(15) . .
Re1 Re4 Re5 59.992(16) . .
Re3 Re4 Re5 59.791(13) . .
Re6 Re4 Re1 60.088(15) . .
Re6 Re4 Re3 59.732(13) . .
Re6 Re4 Re5 89.867(16) . .
S3 Re4 Re1 117.08(5) . .
S3 Re4 Re3 57.21(5) . .
S3 Re4 Re5 57.13(5) . .
S3 Re4 Re6 116.91(6) . .
S3 Re4 S4 89.75(7) . .
S3 Re4 S7 89.46(7) . .
S4 Re4 Re1 57.26(5) . .
S4 Re4 Re3 117.01(5) . .
S4 Re4 Re5 57.26(5) . .
S4 Re4 Re6 117.30(6) . .
S4 Re4 S7 172.99(8) . .
S7 Re4 Re1 117.23(6) . .
S7 Re4 Re3 57.05(5) . .
S7 Re4 Re5 116.82(5) . .
S7 Re4 Re6 57.19(6) . .
S8 Re4 Re1 57.60(5) . .
S8 Re4 Re3 117.14(6) . .
S8 Re4 Re5 117.55(5) . .
S8 Re4 Re6 57.44(6) . .
S8 Re4 S3 173.28(8) . .
S8 Re4 S4 90.14(8) . .
S8 Re4 S7 89.84(8) . .
C4 Re4 Re1 136.2(2) . .
C4 Re4 Re3 134.0(2) . .
C4 Re4 Re5 137.4(2) . .
C4 Re4 Re6 132.7(2) . .
C4 Re4 S3 94.3(2) . .
C4 Re4 S4 95.9(2) . .
C4 Re4 S7 91.1(2) . .
C4 Re4 S8 92.4(2) . .
Re1 Re5 Re4 59.842(14) . .
Re2 Re5 Re1 59.777(17) . .
Re2 Re5 Re3 59.966(15) . .
Re2 Re5 Re4 89.834(16) . .
Re3 Re5 Re1 89.854(17) . .
Re3 Re5 Re4 60.054(17) . .
S1 Re5 Re1 57.20(5) . .
S1 Re5 Re2 57.32(5) . .
S1 Re5 Re3 117.25(6) . .
S1 Re5 Re4 117.02(5) . .
S1 Re5 S4 89.55(8) . .
S2 Re5 Re1 116.82(5) . .
S2 Re5 Re2 57.09(5) . .
S2 Re5 Re3 57.10(5) . .
S2 Re5 Re4 117.10(5) . .
S2 Re5 S1 89.79(8) . .
S2 Re5 S3 90.12(8) . .
S2 Re5 S4 172.81(7) . .
S3 Re5 Re1 116.92(5) . .
S3 Re5 Re2 117.21(5) . .
S3 Re5 Re3 57.30(5) . .
S3 Re5 Re4 57.12(5) . .
S3 Re5 S1 173.06(7) . .
S3 Re5 S4 89.67(8) . .
S4 Re5 Re1 57.17(5) . .
S4 Re5 Re2 116.91(5) . .
S4 Re5 Re3 117.17(5) . .
S4 Re5 Re4 57.15(5) . .
C5 Re5 Re1 138.5(3) . .
C5 Re5 Re2 131.7(3) . .
C5 Re5 Re3 131.5(3) . .
C5 Re5 Re4 138.3(2) . .
C5 Re5 S1 93.5(2) . .
C5 Re5 S2 88.9(3) . .
C5 Re5 S3 93.5(2) . .
C5 Re5 S4 98.3(3) . .
Re2 Re6 Re1 59.809(17) . .
Re2 Re6 Re4 90.100(16) . .
Re3 Re6 Re1 90.081(17) . .
Re3 Re6 Re2 60.074(14) . .
Re3 Re6 Re4 60.309(17) . .
Re4 Re6 Re1 60.018(14) . .
S5 Re6 Re1 57.43(6) . .
S5 Re6 Re2 57.25(5) . .
S5 Re6 Re3 117.30(6) . .
S5 Re6 Re4 117.42(6) . .
S5 Re6 S6 89.59(8) . .
S5 Re6 S7 173.55(7) . .
S5 Re6 S8 90.01(8) . .
S6 Re6 Re1 117.05(5) . .
S6 Re6 Re2 57.28(5) . .
S6 Re6 Re3 57.16(6) . .
S6 Re6 Re4 117.43(6) . .
S6 Re6 S8 173.33(7) . .
S7 Re6 Re1 117.41(5) . .
S7 Re6 Re2 117.37(5) . .
S7 Re6 Re3 57.34(5) . .
S7 Re6 Re4 57.44(5) . .
S7 Re6 S6 89.85(8) . .
S7 Re6 S8 89.81(8) . .
S8 Re6 Re1 57.49(5) . .
S8 Re6 Re2 117.26(5) . .
S8 Re6 Re3 117.42(5) . .
S8 Re6 Re4 57.14(5) . .
C6 Re6 Re1 137.9(3) . .
C6 Re6 Re2 134.3(3) . .
C6 Re6 Re3 132.1(3) . .
C6 Re6 Re4 135.5(3) . .
C6 Re6 S5 94.7(3) . .
C6 Re6 S6 90.9(3) . .
C6 Re6 S7 91.7(3) . .
C6 Re6 S8 95.8(3) . .
Re2 S1 Re1 65.23(6) . .
Re5 S1 Re1 65.60(6) . .
Re5 S1 Re2 65.36(6) . .
Re2 S2 Re3 65.65(6) . .
Re2 S2 Re5 65.57(6) . .
Re3 S2 Re5 65.63(6) . .
Re4 S3 Re3 65.65(6) . .
Re4 S3 Re5 65.75(6) . .
Re5 S3 Re3 65.45(6) . .
Re1 S4 Re4 65.42(6) . .
Re1 S4 Re5 65.49(6) . .
Re4 S4 Re5 65.59(6) . .
Re2 S5 Re1 65.30(6) . .
Re6 S5 Re1 65.66(6) . .
Re6 S5 Re2 65.62(6) . .
Re2 S6 Re6 65.41(6) . .
Re3 S6 Re2 65.55(6) . .
Re3 S6 Re6 65.40(6) . .
Re3 S7 Re4 65.63(5) . .
Re3 S7 Re6 65.31(6) . .
Re6 S7 Re4 65.36(6) . .
Re4 S8 Re1 65.38(5) . .
Re4 S8 Re6 65.41(6) . .
Re6 S8 Re1 65.31(6) . .
N1 C1 Re1 174.0(8) . .
C1 N1 Er1 154.2(7) . .
N2 C2 Re2 179.7(9) . .
C2 N2 Er2 170.4(8) . 1_565
N3 C3 Re3 176.6(9) . .
C3 N3 Er4 156.2(8) . 4_585
N4 C4 Re4 173.2(8) . .
C4 N4 Er2 159.6(7) . 4_575
N5 C5 Re5 174.9(9) . .
C5 N5 Er3 165.7(7) . 3_676
N6 C6 Re6 174.6(9) . .
C6 N6 Er1 155.9(8) . 2_556
N1 Er1 N6 140.1(3) . 2_546
N1 Er1 Er2 120.63(19) . .
N1 Er1 Er3 71.89(18) . .
N1 Er1 Er4 119.20(18) . .
N1 Er1 N1A 71.3(3) . .
N6 Er1 Er2 93.1(2) 2_546 .
N6 Er1 Er3 147.9(2) 2_546 .
N6 Er1 Er4 94.5(2) 2_546 .
N6 Er1 N1A 68.9(3) 2_546 .
Er2 Er1 Er3 58.612(11) . .
Er2 Er1 Er4 61.411(12) . .
Er4 Er1 Er3 60.048(15) . .
O1 Er1 N1 82.2(2) . .
O1 Er1 N6 128.3(3) . 2_546
O1 Er1 Er2 38.46(15) . .
O1 Er1 Er3 34.14(15) . .
O1 Er1 Er4 78.26(15) . .
O1 Er1 N1A 137.9(3) . .
O2 Er1 N1 147.7(2) . .
O2 Er1 N6 72.1(2) . 2_546
O2 Er1 Er2 38.83(15) . .
O2 Er1 Er3 76.06(15) . .
O2 Er1 Er4 35.91(15) . .
O2 Er1 O1 73.3(2) . .
O2 Er1 O3 71.0(2) . .
O2 Er1 N1A 140.6(2) . .
O3 Er1 N1 80.6(2) . .
O3 Er1 N6 131.1(3) . 2_546
O3 Er1 Er2 77.19(15) . .
O3 Er1 Er3 35.12(15) . .
O3 Er1 Er4 38.73(15) . .
O3 Er1 O1 67.7(2) . .
O3 Er1 N1A 135.1(2) . .
O2A Er1 N1 98.6(3) 2_546 .
O2A Er1 N6 72.2(3) 2_546 2_546
O2A Er1 Er2 69.76(18) 2_546 .
O2A Er1 Er3 107.16(18) 2_546 .
O2A Er1 Er4 128.51(18) 2_546 .
O2A Er1 O1 73.5(2) 2_546 .
O2A Er1 O2 94.2(2) 2_546 .
O2A Er1 O3 140.9(2) 2_546 .
O2A Er1 N1A 78.9(3) 2_546 .
O2A Er1 O1B 144.9(2) 2_546 .
N1A Er1 Er2 147.5(2) . .
N1A Er1 Er3 143.14(18) . .
N1A Er1 Er4 143.3(2) . .
O1B Er1 N1 91.9(3) . .
O1B Er1 N6 78.4(3) . 2_546
O1B Er1 Er2 131.47(17) . .
O1B Er1 Er3 107.92(17) . .
O1B Er1 Er4 71.63(17) . .
O1B Er1 O1 141.4(2) . .
O1B Er1 O2 94.5(2) . .
O1B Er1 O3 73.7(2) . .
O1B Er1 N1A 73.0(3) . .
N2 Er2 Er1 95.66(19) 1_545 .
N2 Er2 Er3 91.31(19) 1_545 .
N2 Er2 Er4 149.13(19) 1_545 .
N2 Er2 N1B 70.3(3) 1_545 1_545
N4 Er2 N2 140.8(3) 4_676 1_545
N4 Er2 Er1 119.36(19) 4_676 .
N4 Er2 Er3 119.06(18) 4_676 .
N4 Er2 Er4 69.69(19) 4_676 .
N4 Er2 N1B 71.2(3) 4_676 1_545
Er1 Er2 Er3 62.992(14) . .
Er1 Er2 Er4 60.608(16) . .
Er3 Er2 Er4 61.196(14) . .
O1 Er2 N2 71.4(2) . 1_545
O1 Er2 N4 147.5(2) . 4_676
O1 Er2 Er1 38.95(15) . .
O1 Er2 Er3 37.25(14) . .
O1 Er2 Er4 77.88(16) . .
O1 Er2 O2 72.6(2) . .
O1 Er2 N1B 141.3(2) . 1_545
O2 Er2 N2 131.3(2) . 1_545
O2 Er2 N4 81.8(2) . 4_676
O2 Er2 Er1 37.60(15) . .
O2 Er2 Er3 78.92(15) . .
O2 Er2 Er4 35.81(14) . .
O2 Er2 N1B 132.4(2) . 1_545
O4 Er2 N2 127.3(2) . 1_545
O4 Er2 N4 80.1(2) . 4_676
O4 Er2 Er1 78.23(15) . .
O4 Er2 Er3 39.06(15) . .
O4 Er2 Er4 34.68(15) . .
O4 Er2 O1 72.2(2) . .
O4 Er2 O2 68.3(2) . .
O4 Er2 O1A 140.7(2) . 2_546
O4 Er2 N1B 139.1(2) . 1_545
O1A Er2 N2 73.8(3) 2_546 1_545
O1A Er2 N4 103.3(3) 2_546 4_676
O1A Er2 Er1 65.92(18) 2_546 .
O1A Er2 Er3 124.67(19) 2_546 .
O1A Er2 Er4 109.07(18) 2_546 .
O1A Er2 O1 88.4(2) 2_546 .
O1A Er2 O2 73.5(2) 2_546 .
O1A Er2 N1B 75.6(3) 2_546 1_545
N1B Er2 Er1 141.45(18) 1_545 .
N1B Er2 Er3 148.6(2) 1_545 .
N1B Er2 Er4 140.59(19) 1_545 .
O1C Er2 N2 74.6(3) . 1_545
O1C Er2 N4 88.6(2) . 4_676
O1C Er2 Er1 137.74(17) . .
O1C Er2 Er3 76.02(16) . .
O1C Er2 Er4 108.73(17) . .
O1C Er2 O1 100.6(2) . .
O1C Er2 O2 144.3(2) . .
O1C Er2 O4 76.2(2) . .
O1C Er2 O1A 142.2(2) . 2_546
O1C Er2 N1B 74.6(3) . 1_545
N5 Er3 Er1 157.72(19) 3_676 .
N5 Er3 Er2 140.6(2) 3_676 .
N5 Er3 Er4 134.64(18) 3_676 .
Er2 Er3 Er1 58.396(12) . .
Er2 Er3 Er4 60.985(13) . .
Er4 Er3 Er1 59.093(14) . .
O1 Er3 N5 146.3(2) . 3_676
O1 Er3 Er1 35.17(16) . .
O1 Er3 Er2 37.93(15) . .
O1 Er3 Er4 78.07(16) . .
O1 Er3 O3 69.1(2) . .
O1 Er3 O4 72.0(2) . .
O1 Er3 O1M 75.0(3) . .
O1 Er3 O2M 112.4(2) . .
O1 Er3 O2C 86.0(2) . .
O3 Er3 N5 139.8(3) . 3_676
O3 Er3 Er1 35.50(15) . .
O3 Er3 Er2 77.24(15) . .
O3 Er3 Er4 37.84(15) . .
O3 Er3 O4 69.3(2) . .
O3 Er3 O1M 117.1(2) . .
O3 Er3 O2M 71.6(2) . .
O4 Er3 N5 127.6(2) . 3_676
O4 Er3 Er1 74.20(14) . .
O4 Er3 Er2 38.22(15) . .
O4 Er3 Er4 34.90(15) . .
O4 Er3 O2M 135.5(3) . .
O1M Er3 N5 74.6(3) . 3_676
O1M Er3 Er1 90.64(19) . .
O1M Er3 Er2 103.1(2) . .
O1M Er3 Er4 149.67(19) . .
O1M Er3 O4 140.8(3) . .
O1M Er3 O2M 77.1(3) . .
O2M Er3 N5 74.5(3) . 3_676
O2M Er3 Er1 86.14(17) . .
O2M Er3 Er2 144.48(17) . .
O2M Er3 Er4 100.9(2) . .
O2C Er3 N5 75.0(3) . 3_676
O2C Er3 Er1 119.79(18) . .
O2C Er3 Er2 65.90(18) . .
O2C Er3 Er4 111.05(17) . .
O2C Er3 O3 142.1(2) . .
O2C Er3 O4 76.3(2) . .
O2C Er3 O1M 80.9(3) . .
O2C Er3 O2M 146.1(3) . .
O1D Er3 N5 68.2(3) . 3_676
O1D Er3 Er1 119.09(17) . .
O1D Er3 Er2 115.27(18) . .
O1D Er3 Er4 66.68(17) . .
O1D Er3 O1 144.6(2) . .
O1D Er3 O3 84.2(2) . .
O1D Er3 O4 77.2(2) . .
O1D Er3 O1M 139.7(3) . .
O1D Er3 O2M 78.5(3) . .
O1D Er3 O2C 103.4(2) . .
N3 Er4 Er1 135.20(19) 4_686 .
N3 Er4 Er2 158.8(2) 4_686 .
N3 Er4 Er3 140.1(2) 4_686 .
Er1 Er4 Er2 57.981(11) . .
Er1 Er4 Er3 60.859(13) . .
Er2 Er4 Er3 57.819(10) . .
O2 Er4 N3 140.4(2) . 4_686
O2 Er4 Er1 35.34(15) . .
O2 Er4 Er2 36.36(15) . .
O2 Er4 Er3 76.43(15) . .
O2 Er4 O3 69.3(2) . .
O2 Er4 O3M 117.7(2) . .
O2 Er4 O4M 73.3(2) . .
O3 Er4 N3 127.1(3) . 4_686
O3 Er4 Er1 37.49(14) . .
O3 Er4 Er2 73.84(15) . .
O3 Er4 Er3 36.24(15) . .
O4 Er4 N3 147.0(2) . 4_686
O4 Er4 Er1 76.32(15) . .
O4 Er4 Er2 35.19(15) . .
O4 Er4 Er3 36.17(16) . .
O4 Er4 O2 69.3(2) . .
O4 Er4 O3 69.0(2) . .
O4 Er4 O3M 80.0(2) . .
O4 Er4 O4M 116.8(3) . .
O3M Er4 N3 72.5(3) . 4_686
O3M Er4 Er1 149.88(18) . .
O3M Er4 Er2 92.05(18) . .
O3M Er4 Er3 107.8(2) . .
O3M Er4 O3 143.4(2) . .
O4M Er4 N3 73.3(3) . 4_686
O4M Er4 Er1 99.70(19) . .
O4M Er4 Er2 88.9(2) . .
O4M Er4 Er3 146.4(2) . .
O4M Er4 O3 136.6(2) . .
O4M Er4 O3M 74.7(3) . .
O2B Er4 N3 66.6(3) . 4_686
O2B Er4 Er1 68.61(19) . .
O2B Er4 Er2 123.83(19) . .
O2B Er4 Er3 110.14(18) . .
O2B Er4 O2 89.0(2) . .
O2B Er4 O3 74.4(2) . .
O2B Er4 O4 142.1(2) . .
O2B Er4 O3M 137.8(3) . .
O2B Er4 O4M 83.8(3) . .
O2D Er4 N3 70.1(3) . 4_686
O2D Er4 Er1 113.96(19) . .
O2D Er4 Er2 123.83(19) . .
O2D Er4 Er3 70.28(19) . .
O2D Er4 O2 144.7(2) . .
O2D Er4 O3 77.0(2) . .
O2D Er4 O4 89.5(2) . .
O2D Er4 O3M 84.0(3) . .
O2D Er4 O4M 141.7(3) . .
O2D Er4 O2B 91.7(3) . .
Er1 O1 H1 112.7 . .
Er2 O1 Er1 102.6(2) . .
Er2 O1 H1 112.7 . .
Er3 O1 Er1 110.7(3) . .
Er3 O1 Er2 104.8(2) . .
Er3 O1 H1 112.7 . .
Er1 O2 Er2 103.6(2) . .
Er1 O2 Er4 108.8(2) . .
Er1 O2 H2 112.1 . .
Er2 O2 H2 112.1 . .
Er4 O2 Er2 107.8(2) . .
Er4 O2 H2 112.1 . .
Er1 O3 Er4 103.8(2) . .
Er1 O3 H3 112.4 . .
Er3 O3 Er1 109.4(2) . .
Er3 O3 Er4 105.9(2) . .
Er3 O3 H3 112.4 . .
Er4 O3 H3 112.4 . .
Er2 O4 Er3 102.7(2) . .
Er2 O4 H4 111.6 . .
Er3 O4 H4 111.6 . .
Er4 O4 Er2 110.1(2) . .
Er4 O4 Er3 108.9(3) . .
Er4 O4 H4 111.6 . .
C1A O1A Er2 127.0(7) . 2_556
C1A O2A Er1 124.1(6) . 2_556
O1A C1A O2A 125.3(9) . .
O1A C1A C2A 118.5(10) . .
O2A C1A C2A 116.1(9) . .
C3A C2A C1A 122.9(10) . .
C3A C2A C5A 119.7(9) . .
C5A C2A C1A 117.4(10) . .
C2A C3A H3A 121.0 . .
C2A C3A C4A 118.1(11) . .
C4A C3A H3A 121.0 . .
C3A C4A H4A 117.7 . .
N1A C4A C3A 124.7(11) . .
N1A C4A H4A 117.7 . .
C2A C5A H5A 120.8 . .
C6A C5A C2A 118.3(10) . .
C6A C5A H5A 120.8 . .
C5A C6A H6A 118.8 . .
N1A C6A C5A 122.3(10) . .
N1A C6A H6A 118.8 . .
C4A N1A Er1 126.3(7) . .
C4A N1A C6A 116.8(9) . .
C6A N1A Er1 116.9(6) . .
C1B O1B Er1 129.8(6) . .
C1B O2B Er4 131.1(7) . .
O1B C1B C2B 117.3(9) . .
O2B C1B O1B 124.6(10) . .
O2B C1B C2B 118.1(9) . .
C3B C2B C1B 119.5(9) . .
C3B C2B C5B 119.1(10) . .
C5B C2B C1B 121.1(9) . .
C2B C3B H3B 120.6 . .
C2B C3B C4B 118.8(10) . .
C4B C3B H3B 120.6 . .
C3B C4B H4B 118.7 . .
N1B C4B C3B 122.6(10) . .
N1B C4B H4B 118.7 . .
C2B C5B H5B 121.5 . .
C2B C5B C6B 116.9(9) . .
C6B C5B H5B 121.5 . .
C5B C6B H6B 117.7 . .
N1B C6B C5B 124.6(9) . .
N1B C6B H6B 117.7 . .
C4B N1B Er2 120.4(7) . 1_565
C6B N1B Er2 121.6(7) . 1_565
C6B N1B C4B 117.7(9) . .
C1C O1C Er2 126.7(6) . .
C1C O2C Er3 139.5(6) . .
O1C C1C C2C 115.5(9) . .
O2C C1C O1C 125.5(9) . .
O2C C1C C2C 119.0(9) . .
C3C C2C C1C 121.5(9) . .
C5C C2C C1C 119.5(9) . .
C5C C2C C3C 119.0(10) . .
C2C C3C H3C 120.8 . .
C4C C3C C2C 118.4(10) . .
C4C C3C H3C 120.8 . .
C3C C4C H4C 118.4 . .
N1C C4C C3C 123.2(10) . .
N1C C4C H4C 118.4 . .
C2C C5C H5C 121.0 . .
C2C C5C C6C 118.1(10) . .
C6C C5C H5C 121.0 . .
C5C C6C H6C 118.7 . .
N1C C6C C5C 122.7(10) . .
N1C C6C H6C 118.7 . .
C6C N1C C4C 118.5(10) . .
C1D O1D Er3 134.7(6) . .
C1D O2D Er4 132.3(7) . .
O1D C1D C2D 114.6(8) . .
O2D C1D O1D 126.6(9) . .
O2D C1D C2D 118.6(9) . .
C3D C2D C1D 120.5(8) . .
C5D C2D C1D 120.0(8) . .
C5D C2D C3D 119.5(9) . .
C2D C3D H3D 121.3 . .
C2D C3D C4D 117.5(9) . .
C4D C3D H3D 121.3 . .
C3D C4D H4D 118.7 . .
N1D C4D C3D 122.7(9) . .
N1D C4D H4D 118.7 . .
C2D C5D H5D 120.1 . .
C2D C5D C6D 119.8(9) . .
C6D C5D H5D 120.1 . .
C5D C6D H6D 119.8 . .
N1D C6D C5D 120.5(9) . .
N1D C6D H6D 119.8 . .
C4D N1D C6D 120.1(8) . .
O10W O9W O9W 159(5) . 3_676

loop_
_geom_bond_atom_site_label_1
_geom_bond_atom_site_label_2
_geom_bond_distance
_geom_bond_site_symmetry_2
_geom_bond_publ_flag
Re1 Re2 2.5960(6) . yes
Re1 Re4 2.6051(6) . yes
Re1 Re5 2.6091(5) . yes
Re1 Re6 2.6070(6) . yes
Re1 S1 2.408(2) . yes
Re1 S4 2.410(2) . yes
Re1 S5 2.411(2) . yes
Re1 S8 2.420(2) . yes
Re1 C1 2.126(10) . yes
Re2 Re3 2.6009(6) . yes
Re2 Re5 2.6004(6) . yes
Re2 Re6 2.6001(6) . yes
Re2 S1 2.408(2) . yes
Re2 S2 2.398(2) . yes
Re2 S5 2.401(2) . yes
Re2 S6 2.406(2) . yes
Re2 C2 2.124(9) . yes
Re3 Re4 2.6110(6) . yes
Re3 Re5 2.6041(6) . yes
Re3 Re6 2.5959(5) . yes
Re3 S2 2.400(2) . yes
Re3 S3 2.409(2) . yes
Re3 S6 2.399(2) . yes
Re3 S7 2.405(2) . yes
Re3 C3 2.122(10) . yes
Re4 Re5 2.6136(6) . yes
Re4 Re6 2.6019(6) . yes
Re4 S3 2.407(2) . yes
Re4 S4 2.411(2) . yes
Re4 S7 2.413(2) . yes
Re4 S8 2.404(2) . yes
Re4 C4 2.160(9) . yes
Re5 S1 2.408(2) . yes
Re5 S2 2.405(2) . yes
Re5 S3 2.408(2) . yes
Re5 S4 2.414(2) . yes
Re5 C5 2.124(9) . yes
Re6 S5 2.397(2) . yes
Re6 S6 2.406(2) . yes
Re6 S7 2.406(2) . yes
Re6 S8 2.412(2) . yes
Re6 C6 2.123(9) . yes
C1 N1 1.170(13) . ?
N1 Er1 2.430(8) . yes
C2 N2 1.143(13) . ?
N2 Er2 2.480(8) 1_565 yes
C3 N3 1.153(13) . ?
N3 Er4 2.568(9) 4_585 yes
C4 N4 1.126(12) . ?
N4 Er2 2.471(8) 4_575 yes
C5 N5 1.170(13) . ?
N5 Er3 2.556(8) 3_676 yes
C6 N6 1.155(13) . ?
N6 Er1 2.535(9) 2_556 yes
Er1 Er2 3.6693(7) . ?
Er1 Er3 3.8384(7) . ?
Er1 Er4 3.7706(9) . ?
Er1 O1 2.363(6) . yes
Er1 O2 2.303(6) . yes
Er1 O3 2.363(6) . yes
Er1 O2A 2.268(7) 2_546 yes
Er1 N1A 2.576(8) . yes
Er1 O1B 2.271(7) . yes
Er2 Er3 3.6778(6) . ?
Er2 Er4 3.8000(7) . ?
Er2 O1 2.339(6) . yes
Er2 O2 2.367(6) . yes
Er2 O4 2.332(6) . yes
Er2 O1A 2.338(6) 2_546 yes
Er2 N1B 2.572(8) 1_545 yes
Er2 O1C 2.291(6) . yes
Er3 Er4 3.8077(8) . ?
Er3 O1 2.303(6) . yes
Er3 O3 2.341(6) . yes
Er3 O4 2.376(6) . yes
Er3 O1M 2.341(8) . yes
Er3 O2M 2.416(8) . yes
Er3 O2C 2.332(7) . yes
Er3 O1D 2.271(6) . yes
Er4 O2 2.335(6) . yes
Er4 O3 2.429(6) . yes
Er4 O4 2.303(6) . yes
Er4 O3M 2.376(7) . yes
Er4 O4M 2.369(8) . yes
Er4 O2B 2.284(7) . yes
Er4 O2D 2.274(7) . yes
O1 H1 1.0000 . ?
O2 H2 1.0000 . ?
O3 H3 1.0000 . ?
O4 H4 1.0000 . ?
O1A C1A 1.258(13) . ?
O2A C1A 1.277(13) . ?
C1A C2A 1.496(13) . ?
C2A C3A 1.372(16) . ?
C2A C5A 1.398(15) . ?
C3A H3A 0.9500 . ?
C3A C4A 1.397(14) . ?
C4A H4A 0.9500 . ?
C4A N1A 1.319(14) . ?
C5A H5A 0.9500 . ?
C5A C6A 1.393(14) . ?
C6A H6A 0.9500 . ?
C6A N1A 1.381(14) . ?
O1B C1B 1.269(13) . ?
O2B C1B 1.252(13) . ?
C1B C2B 1.493(14) . ?
C2B C3B 1.392(15) . ?
C2B C5B 1.395(14) . ?
C3B H3B 0.9500 . ?
C3B C4B 1.398(16) . ?
C4B H4B 0.9500 . ?
C4B N1B 1.336(14) . ?
C5B H5B 0.9500 . ?
C5B C6B 1.400(15) . ?
C6B H6B 0.9500 . ?
C6B N1B 1.327(14) . ?
O1C C1C 1.269(12) . ?
O2C C1C 1.242(13) . ?
C1C C2C 1.504(14) . ?
C2C C3C 1.405(15) . ?
C2C C5C 1.376(14) . ?
C3C H3C 0.9500 . ?
C3C C4C 1.385(16) . ?
C4C H4C 0.9500 . ?
C4C N1C 1.337(14) . ?
C5C H5C 0.9500 . ?
C5C C6C 1.423(15) . ?
C6C H6C 0.9500 . ?
C6C N1C 1.326(14) . ?
O1D C1D 1.277(12) . ?
O2D C1D 1.221(12) . ?
C1D C2D 1.507(12) . ?
C2D C3D 1.392(13) . ?
C2D C5D 1.372(14) . ?
C3D H3D 0.9500 . ?
C3D C4D 1.410(13) . ?
C4D H4D 0.9500 . ?
C4D N1D 1.310(13) . ?
C5D H5D 0.9500 . ?
C5D C6D 1.393(14) . ?
C6D H6D 0.9500 . ?
C6D N1D 1.356(13) . ?
O6W O12W 1.01(6) . ?
O7W O11W 0.99(5) . ?
O9W O9W 1.66(9) 3_676 ?
O9W O10W 1.26(5) . ?
